data_2217194
loop_
_publ_author_name
'Fang-Fang Jian'
'Li Du'
'Jing Wang'

_publ_section_title
;
 6-Oxobenz[<i>de</i>]isoquinolino[2,1-<i>a</i>]benzimidazolium chloride
 monohydrate
;
_journal_coeditor_code LW2048
_journal_issue 1
_journal_name_full 'Acta Crystallographica Section E'
_journal_page_first o7
_journal_page_last o7
_journal_paper_doi 10.1107/S1600536807061582
_journal_volume 64
_journal_year 2008
_chemical_formula_iupac 'C18 H11 N2 O +, Cl -, H2 O'
_chemical_formula_moiety 'C18 H11 N2 O +, Cl -, H2 O'
_chemical_formula_sum 'C18 H13 Cl N2 O2'
_chemical_formula_weight 324.75
_chemical_melting_point 210
_chemical_name_common N-(benzimidazole)-1,8-naphthalimide
_chemical_name_systematic
;
6-Oxobenz[de]isoquinolino[2,1-a]benzimidazolium chloride monohydrate
;
_space_group_IT_number 2
_symmetry_cell_setting triclinic
_symmetry_space_group_name_Hall '-P 1'
_symmetry_space_group_name_H-M 'P -1'
_atom_sites_solution_hydrogens geom
_atom_sites_solution_primary direct
_atom_sites_solution_secondary difmap
_audit_creation_method SHELXL-97
_cell_angle_alpha 81.50(3)
_cell_angle_beta 88.76(3)
_cell_angle_gamma 77.61(3)
_cell_formula_units_Z 2
_cell_length_a 8.9000(18)
_cell_length_b 8.9440(18)
_cell_length_c 9.4480(19)
_cell_measurement_reflns_used 512
_cell_measurement_temperature 295(2)
_cell_measurement_theta_max 22
_cell_measurement_theta_min 2
_cell_volume 726.5(3)
_computing_cell_refinement 'SMART (Bruker, 2001)'
_computing_data_collection 'SMART (Bruker, 2001)'
_computing_data_reduction 'SAINT (Bruker, 2001)'
_computing_molecular_graphics 'SHELXTL (Sheldrick, 2001)'
_computing_publication_material 'SHELXTL (Sheldrick, 2001)'
_computing_structure_refinement 'SHELXTL (Sheldrick, 2001)'
_computing_structure_solution 'SHELXTL (Sheldrick, 2001)'
_diffrn_ambient_temperature 295(2)
_diffrn_measured_fraction_theta_full 0.996
_diffrn_measured_fraction_theta_max 0.996
_diffrn_measurement_device_type 'Bruker SMART CCD area-detector'
_diffrn_measurement_method 'phi and omega scans'
_diffrn_radiation_monochromator graphite
_diffrn_radiation_source 'fine-focus sealed tube'
_diffrn_radiation_type MoK\a
_diffrn_radiation_wavelength 0.71073
_diffrn_reflns_av_R_equivalents 0.0406
_diffrn_reflns_av_sigmaI/netI 0.0400
_diffrn_reflns_limit_h_max 10
_diffrn_reflns_limit_h_min -10
_diffrn_reflns_limit_k_max 10
_diffrn_reflns_limit_k_min -8
_diffrn_reflns_limit_l_max 11
_diffrn_reflns_limit_l_min -11
_diffrn_reflns_number 8800
_diffrn_reflns_theta_full 25.50
_diffrn_reflns_theta_max 25.50
_diffrn_reflns_theta_min 2.18
_exptl_absorpt_coefficient_mu 0.275
_exptl_absorpt_correction_type none
_exptl_crystal_colour colorless
_exptl_crystal_density_diffrn 1.485
_exptl_crystal_density_method 'not measured'
_exptl_crystal_description block
_exptl_crystal_F_000 336
_exptl_crystal_size_max 0.3
_exptl_crystal_size_mid 0.25
_exptl_crystal_size_min 0.2
_refine_diff_density_max 0.199
_refine_diff_density_min -0.249
_refine_ls_extinction_coef 0.008(2)
_refine_ls_extinction_expression Fc^*^=kFc[1+0.001xFc^2^\l^3^/sin(2\q)]^-1/4^
_refine_ls_extinction_method SHELXL
_refine_ls_goodness_of_fit_ref 1.021
_refine_ls_hydrogen_treatment constr
_refine_ls_matrix_type full
_refine_ls_number_parameters 209
_refine_ls_number_reflns 2698
_refine_ls_number_restraints 0
_refine_ls_restrained_S_all 1.021
_refine_ls_R_factor_all 0.0715
_refine_ls_R_factor_gt 0.0424
_refine_ls_shift/su_max 0.000
_refine_ls_shift/su_mean 0.000
_refine_ls_structure_factor_coef Fsqd
_refine_ls_weighting_details 'calc w=1/[\s^2^(Fo^2^)+(0.0480P)^2^+0.1865P] where P=(Fo^2^+2Fc^2^)/3'
_refine_ls_weighting_scheme calc
_refine_ls_wR_factor_gt 0.0954
_refine_ls_wR_factor_ref 0.1122
_reflns_number_gt 1852
_reflns_number_total 2698
_reflns_threshold_expression >2sigma(I)
_cod_data_source_file lw2048.cif
_cod_data_source_block I
_cod_depositor_comments
;
The following automatic conversions were performed:
'_symmetry_cell_setting' value 'Triclinic' changed to 'triclinic'
according to '/home/saulius/struct/CIF-dictionaries/cif_core.dic'
dictionary named 'cif_core.dic' version 2.4.1 from 2010-06-29.

Automatic conversion script
Id: cif_fix_enum 1527 2010-12-29 10:47:43Z saulius 

The following automatic conversions were performed:

'_symmetry_cell_setting' value 'Triclinic' changed to 'triclinic'
according to /home/saulius/struct/CIF-dictionaries/cif_core.dic
dictionary named 'cif_core.dic' version 2.4.1 from 2010-06-29.

Automatic conversion script
Id: cif_fix_values 1715 2011-07-08 13:25:40Z adriana 
;
_cod_original_sg_symbol_Hall '-P 1 '
_cod_original_sg_symbol_H-M P-1
_cod_database_code 2217194
_cod_database_fobs_code 2217194

loop_
_symmetry_equiv_pos_as_xyz
'x, y, z'
'-x, -y, -z'

loop_
_atom_site_type_symbol
_atom_site_label
_atom_site_fract_x
_atom_site_fract_y
_atom_site_fract_z
_atom_site_U_iso_or_equiv
_atom_site_adp_type
_atom_site_calc_flag
_atom_site_refinement_flags
_atom_site_occupancy
O O1 0.1171(2) 0.7662(2) 0.52217(19) 0.0619(5) Uani d . 1
N N1 -0.0148(2) 0.6439(2) 0.69142(19) 0.0415(5) Uani d . 1
N N2 -0.1494(2) 0.5542(2) 0.8640(2) 0.0467(5) Uani d . 1
H H2A -0.1834 0.4913 0.9281 0.056 Uiso calc R 1
C C1 -0.2061(3) 0.7127(3) 0.8379(2) 0.0444(6) Uani d . 1
C C2 -0.3250(3) 0.8054(3) 0.8995(3) 0.0583(7) Uani d . 1
H H2B -0.3835 0.7655 0.9724 0.070 Uiso calc R 1
C C3 -0.3523(3) 0.9601(3) 0.8470(3) 0.0614(7) Uani d . 1
H H3A -0.4322 1.0273 0.8850 0.074 Uiso calc R 1
C C4 -0.2649(3) 1.0189(3) 0.7400(3) 0.0570(7) Uani d . 1
H H4A -0.2866 1.1249 0.7089 0.068 Uiso calc R 1
C C5 -0.1473(3) 0.9268(3) 0.6777(3) 0.0493(6) Uani d . 1
H H5A -0.0893 0.9670 0.6044 0.059 Uiso calc R 1
C C6 -0.1196(2) 0.7714(3) 0.7295(2) 0.0428(6) Uani d . 1
C C7 -0.0361(2) 0.5140(3) 0.7766(2) 0.0418(5) Uani d . 1
C C8 0.0551(3) 0.3648(3) 0.7634(2) 0.0453(6) Uani d . 1
C C9 0.0314(3) 0.2316(3) 0.8436(3) 0.0570(7) Uani d . 1
H H9A -0.0465 0.2362 0.9112 0.068 Uiso calc R 1
C C10 0.1232(3) 0.0895(3) 0.8245(3) 0.0666(8) Uani d . 1
H H10A 0.1067 -0.0004 0.8799 0.080 Uiso calc R 1
C C11 0.2356(3) 0.0807(3) 0.7269(3) 0.0650(8) Uani d . 1
H H11A 0.2955 -0.0156 0.7155 0.078 Uiso calc R 1
C C12 0.2643(3) 0.2142(3) 0.6415(3) 0.0548(7) Uani d . 1
C C13 0.3794(3) 0.2111(4) 0.5386(3) 0.0673(8) Uani d . 1
H H13A 0.4432 0.1167 0.5273 0.081 Uiso calc R 1
C C14 0.4013(3) 0.3414(4) 0.4543(3) 0.0632(7) Uani d . 1
H H14A 0.4777 0.3354 0.3854 0.076 Uiso calc R 1
C C15 0.3092(3) 0.4827(3) 0.4716(3) 0.0535(6) Uani d . 1
H H15A 0.3238 0.5719 0.4136 0.064 Uiso calc R 1
C C16 0.1967(3) 0.4934(3) 0.5731(2) 0.0453(6) Uani d . 1
C C17 0.1714(3) 0.3589(3) 0.6603(3) 0.0466(6) Uani d . 1
C C18 0.1035(3) 0.6455(3) 0.5888(2) 0.0451(6) Uani d . 1
Cl Cl1 -0.26953(7) 0.34446(8) 1.10307(7) 0.0603(2) Uani d . 1
O O2 -0.5321(2) 0.6341(3) 1.1799(2) 0.0821(6) Uani d . 1
H H2C -0.4470 0.5687 1.1836 0.098 Uiso d R 1
H H2D -0.5787 0.6295 1.1035 0.098 Uiso d R 1

loop_
_atom_site_aniso_label
_atom_site_aniso_U_11
_atom_site_aniso_U_22
_atom_site_aniso_U_33
_atom_site_aniso_U_12
_atom_site_aniso_U_13
_atom_site_aniso_U_23
O1 0.0707(11) 0.0447(11) 0.0648(12) -0.0123(9) 0.0176(9) 0.0077(9)
N1 0.0449(10) 0.0346(11) 0.0446(11) -0.0109(9) -0.0005(8) -0.0005(9)
N2 0.0538(11) 0.0415(12) 0.0434(11) -0.0150(9) 0.0040(9) 0.0047(9)
C1 0.0478(13) 0.0382(14) 0.0448(13) -0.0101(11) -0.0010(11) 0.0030(11)
C2 0.0559(15) 0.0577(18) 0.0587(16) -0.0110(13) 0.0133(13) -0.0033(14)
C3 0.0596(16) 0.0516(17) 0.0666(18) -0.0002(13) 0.0115(13) -0.0064(14)
C4 0.0608(16) 0.0401(15) 0.0655(17) -0.0050(12) 0.0016(13) -0.0022(13)
C5 0.0554(14) 0.0404(14) 0.0505(14) -0.0126(12) 0.0036(12) 0.0013(11)
C6 0.0422(12) 0.0393(14) 0.0462(14) -0.0092(11) -0.0014(10) -0.0030(11)
C7 0.0457(12) 0.0367(13) 0.0429(13) -0.0125(11) -0.0044(11) 0.0003(11)
C8 0.0524(13) 0.0368(14) 0.0467(14) -0.0119(11) -0.0074(11) -0.0018(11)
C9 0.0677(16) 0.0435(16) 0.0590(16) -0.0141(13) -0.0031(13) -0.0008(13)
C10 0.0822(19) 0.0381(16) 0.077(2) -0.0138(14) -0.0093(16) 0.0011(14)
C11 0.0748(18) 0.0391(16) 0.080(2) -0.0058(14) -0.0160(16) -0.0138(15)
C12 0.0559(15) 0.0441(16) 0.0649(17) -0.0056(12) -0.0109(13) -0.0148(13)
C13 0.0624(17) 0.0588(19) 0.082(2) -0.0009(14) -0.0076(16) -0.0301(17)
C14 0.0557(16) 0.072(2) 0.0666(18) -0.0134(15) 0.0056(13) -0.0271(16)
C15 0.0512(14) 0.0576(17) 0.0539(15) -0.0125(13) -0.0013(12) -0.0139(13)
C16 0.0453(13) 0.0443(15) 0.0474(14) -0.0105(11) -0.0028(11) -0.0083(11)
C17 0.0481(13) 0.0444(15) 0.0489(14) -0.0100(11) -0.0100(11) -0.0100(11)
C18 0.0454(13) 0.0451(15) 0.0442(14) -0.0112(11) -0.0011(11) -0.0027(12)
Cl1 0.0674(4) 0.0554(5) 0.0554(4) -0.0173(3) -0.0016(3) 0.0071(3)
O2 0.0807(13) 0.0973(17) 0.0678(13) -0.0119(12) 0.0008(11) -0.0218(12)

loop_
_atom_type_symbol
_atom_type_description
_atom_type_scat_dispersion_real
_atom_type_scat_dispersion_imag
_atom_type_scat_source
C C 0.0033 0.0016 'International Tables Vol C Tables 4.2.6.8 and 6.1.1.4'
H H 0.0000 0.0000 'International Tables Vol C Tables 4.2.6.8 and 6.1.1.4'
N N 0.0061 0.0033 'International Tables Vol C Tables 4.2.6.8 and 6.1.1.4'
O O 0.0106 0.0060 'International Tables Vol C Tables 4.2.6.8 and 6.1.1.4'
Cl Cl 0.1484 0.1585 'International Tables Vol C Tables 4.2.6.8 and 6.1.1.4'

loop_
_geom_angle_atom_site_label_1
_geom_angle_atom_site_label_2
_geom_angle_atom_site_label_3
_geom_angle
C7 N1 C6 108.91(18)
C7 N1 C18 123.8(2)
C6 N1 C18 127.18(19)
C7 N2 C1 110.12(19)
C7 N2 H2A 124.9
C1 N2 H2A 124.9
C2 C1 C6 122.1(2)
C2 C1 N2 130.9(2)
C6 C1 N2 107.0(2)
C3 C2 C1 116.0(2)
C3 C2 H2B 122.0
C1 C2 H2B 122.0
C2 C3 C4 121.9(2)
C2 C3 H3A 119.1
C4 C3 H3A 119.1
C5 C4 C3 122.3(2)
C5 C4 H4A 118.9
C3 C4 H4A 118.9
C4 C5 C6 116.1(2)
C4 C5 H5A 121.9
C6 C5 H5A 121.9
C5 C6 C1 121.6(2)
C5 C6 N1 132.6(2)
C1 C6 N1 105.75(19)
N2 C7 N1 108.2(2)
N2 C7 C8 129.9(2)
N1 C7 C8 121.9(2)
C9 C8 C17 120.3(2)
C9 C8 C7 123.0(2)
C17 C8 C7 116.7(2)
C8 C9 C10 120.2(3)
C8 C9 H9A 119.9
C10 C9 H9A 119.9
C11 C10 C9 120.7(3)
C11 C10 H10A 119.6
C9 C10 H10A 119.6
C10 C11 C12 121.2(3)
C10 C11 H11A 119.4
C12 C11 H11A 119.4
C13 C12 C11 123.4(3)
C13 C12 C17 118.2(3)
C11 C12 C17 118.4(3)
C14 C13 C12 122.2(3)
C14 C13 H13A 118.9
C12 C13 H13A 118.9
C13 C14 C15 119.5(3)
C13 C14 H14A 120.2
C15 C14 H14A 120.2
C16 C15 C14 120.9(3)
C16 C15 H15A 119.6
C14 C15 H15A 119.6
C15 C16 C17 120.2(2)
C15 C16 C18 119.0(2)
C17 C16 C18 120.8(2)
C8 C17 C12 119.2(2)
C8 C17 C16 121.9(2)
C12 C17 C16 118.9(2)
O1 C18 N1 119.1(2)
O1 C18 C16 126.1(2)
N1 C18 C16 114.8(2)
H2C O2 H2D 107.7

loop_
_geom_bond_atom_site_label_1
_geom_bond_atom_site_label_2
_geom_bond_distance
O1 C18 1.195(3)
N1 C7 1.359(3)
N1 C6 1.397(3)
N1 C18 1.416(3)
N2 C7 1.312(3)
N2 C1 1.385(3)
N2 H2A 0.8600
C1 C2 1.373(3)
C1 C6 1.377(3)
C2 C3 1.370(4)
C2 H2B 0.9300
C3 C4 1.374(4)
C3 H3A 0.9300
C4 C5 1.366(4)
C4 H4A 0.9300
C5 C6 1.375(3)
C5 H5A 0.9300
C7 C8 1.427(3)
C8 C9 1.369(3)
C8 C17 1.404(3)
C9 C10 1.389(4)
C9 H9A 0.9300
C10 C11 1.344(4)
C10 H10A 0.9300
C11 C12 1.407(4)
C11 H11A 0.9300
C12 C13 1.396(4)
C12 C17 1.411(3)
C13 C14 1.359(4)
C13 H13A 0.9300
C14 C15 1.381(4)
C14 H14A 0.9300
C15 C16 1.369(3)
C15 H15A 0.9300
C16 C17 1.412(3)
C16 C18 1.459(3)
O2 H2C 0.8500
O2 H2D 0.8500

loop_
_geom_hbond_atom_site_label_D
_geom_hbond_atom_site_label_H
_geom_hbond_atom_site_label_A
_geom_hbond_site_symmetry_A
_geom_hbond_distance_DH
_geom_hbond_distance_HA
_geom_hbond_distance_DA
_geom_hbond_angle_DHA
_geom_hbond_publ_flag
N2 H2A Cl1 . 0.86 2.19 3.044(2) 175 y
O2 H2C Cl1 . 0.85 2.48 3.253(3) 153 y
O2 H2D Cl1 2_467 0.85 2.35 3.195(2) 171 y
C5 H5A O1 . 0.93 2.48 2.964(3) 113 y
C5 H5A O1 2_576 0.93 2.47 3.153(2) 130 y
C9 H9A Cl1 . 0.93 2.78 3.673(2) 162 y
C15 H15A O2 1_654 0.93 2.58 3.313(3) 136 y

loop_
_cod_related_entry_id
_cod_related_entry_database
_cod_related_entry_code
1 ChemSpider 21119553
